data_4116686
loop_
_publ_author_name
'Dianna M. Young'
'Urs Geiser'
'Arthur J. Schultz'
'H. Hau Wang'

_publ_contact_author
;
Dr. Arthur J. Schultz
Intense Pulsed Neutron Source
Argonne National Laboratory
9700 South Cass Avenue
Argonne, IL 60439, USA
;
_publ_contact_author_email ajschultz@anl.gov
_publ_contact_author_fax '(630) 252-4163'
_publ_contact_author_phone '(630) 252-3465'
_publ_section_title
;
 Hydrothermal Synthesis of a Dense Metal-Organic Layered Framework That
 Contains Cu(I)-Olefinic Bonds, Cu2(O2CCHCHCO2)
;
_journal_name_full 'Journal of the American Chemical Society'
_journal_page_first 1331
_journal_page_last 1332
_journal_paper_doi 10.1021/ja973483o
_journal_volume 120
_journal_year 1998
_chemical_compound_source 'Hydrothermal synthesis'
_chemical_formula_moiety '(Cu+)2 (C4 H2 O4 2-)'
_chemical_formula_sum 'C12 H6 Cu6 O12'
_chemical_formula_weight 723.41
_chemical_name_common 'Copper(I) Fumarate'
_chemical_name_systematic
; 
 Copper(I) Fumarate'
;
_space_group_IT_number 2
_symmetry_cell_setting triclinic
_symmetry_space_group_name_Hall '-P 1'
_symmetry_space_group_name_H-M 'P -1'
_atom_sites_solution_hydrogens geom
_atom_sites_solution_primary direct
_atom_sites_solution_secondary difmap
_cell_angle_alpha 98.298(2)
_cell_angle_beta 96.627(2)
_cell_angle_gamma 104.739(2)
_cell_formula_units_Z 1
_cell_length_a 5.1085(2)
_cell_length_b 8.4464(4)
_cell_length_c 9.0987(4)
_cell_measurement_reflns_used 1378
_cell_measurement_temperature 293(2)
_cell_measurement_theta_max 28.25
_cell_measurement_theta_min 2.00
_cell_volume 370.92(3)
_computing_cell_refinement 'Siemens SMART'
_computing_data_collection 'Siemens SMART'
_computing_data_reduction 'Siemens SHELXTL'
_computing_molecular_graphics 'Siemens SHELXTL'
_computing_publication_material 'Siemens SHELXTL'
_computing_structure_refinement 'SHELXL-93 (Sheldrick, 1993)'
_computing_structure_solution 'SHELXS-86 (Sheldrick, 1990)'
_diffrn_ambient_temperature 298(2)
_diffrn_measurement_device 'Siemens SMART'
_diffrn_measurement_method 'Area detector \w scans'
_diffrn_radiation_monochromator graphite
_diffrn_radiation_source 'normal-focus sealed tube'
_diffrn_radiation_type MoK\a
_diffrn_radiation_wavelength 0.71073
_diffrn_reflns_av_R_equivalents 0.0312
_diffrn_reflns_av_sigmaI/netI 0.0778
_diffrn_reflns_limit_h_max 6
_diffrn_reflns_limit_h_min -6
_diffrn_reflns_limit_k_max 10
_diffrn_reflns_limit_k_min -10
_diffrn_reflns_limit_l_max 11
_diffrn_reflns_limit_l_min -11
_diffrn_reflns_number 2182
_diffrn_reflns_theta_max 28.25
_diffrn_reflns_theta_min 2.29
_diffrn_standards_decay_% 0.0
_exptl_absorpt_coefficient_mu 8.522
_exptl_absorpt_correction_T_max 0.84
_exptl_absorpt_correction_T_min 0.55
_exptl_absorpt_correction_type none
_exptl_crystal_colour orange
_exptl_crystal_density_diffrn 3.239
_exptl_crystal_density_method none
_exptl_crystal_description needle
_exptl_crystal_F_000 348
_exptl_crystal_size_max 0.01
_exptl_crystal_size_mid 0.02
_exptl_crystal_size_min 0.5
_refine_diff_density_max 1.619
_refine_diff_density_min -1.013
_refine_diff_density_rms 0.238
_refine_ls_extinction_method none
_refine_ls_goodness_of_fit_all 1.011
_refine_ls_goodness_of_fit_obs 1.077
_refine_ls_hydrogen_treatment riding
_refine_ls_matrix_type full
_refine_ls_number_parameters 147
_refine_ls_number_reflns 1592
_refine_ls_number_restraints 0
_refine_ls_restrained_S_all 1.011
_refine_ls_restrained_S_obs 1.077
_refine_ls_R_factor_all 0.0834
_refine_ls_R_factor_obs 0.0554
_refine_ls_shift/esd_max 0.000
_refine_ls_shift/esd_mean 0.000
_refine_ls_structure_factor_coef Fsqd
_refine_ls_weighting_details 'w=1/[\s^2^(Fo^2^)+(0.0812P)^2^+0.0000P] where P=(Fo^2^+2Fc^2^)/3'
_refine_ls_weighting_scheme calc
_refine_ls_wR_factor_all 0.1428
_refine_ls_wR_factor_obs 0.1288
_reflns_number_observed 1175
_reflns_number_total 1592
_reflns_observed_criterion >2sigma(I)
_cod_data_source_file ja973483o.cif
_cod_data_source_block fumarate
_cod_depositor_comments
;
The following automatic conversions were performed:

'_refine_ls_weighting_scheme' value 'calc
w=1/[\s^2^(Fo^2^)+(0.0812P)^2^+0.0000P] where P=(Fo^2^+2Fc^2^)/3' was
changed to 'calc'. New tag '_refine_ls_weighting_details' was
created. The value of the new tag was set to
'w=1/[\s^2^(Fo^2^)+(0.0812P)^2^+0.0000P] where P=(Fo^2^+2Fc^2^)/3'.

Automatic conversion script
Id: cif_fix_values 3143 2015-03-26 13:38:13Z robertas 
;
_cod_database_code 4116686

loop_
_symmetry_equiv_pos_as_xyz
'x, y, z'
'-x, -y, -z'

loop_
_atom_site_aniso_label
_atom_site_aniso_U_11
_atom_site_aniso_U_22
_atom_site_aniso_U_33
_atom_site_aniso_U_23
_atom_site_aniso_U_13
_atom_site_aniso_U_12
Cu1 0.0218(6) 0.0124(5) 0.0272(6) 0.0059(4) 0.0051(4) 0.0066(4)
Cu2 0.0182(6) 0.0134(5) 0.0500(7) 0.0101(4) 0.0103(5) 0.0013(4)
Cu3A 0.0147(10) 0.0122(10) 0.0239(15) 0.0052(7) 0.0035(8) 0.0016(7)
Cu3B 0.0162(12) 0.0122(11) 0.054(2) 0.0077(9) 0.0103(10) 0.0007(8)
C1 0.015(4) 0.013(4) 0.021(4) 0.009(3) 0.003(3) -0.001(3)
C2 0.011(4) 0.016(4) 0.027(4) 0.003(3) 0.001(3) 0.005(3)
C3 0.015(4) 0.012(3) 0.017(4) 0.003(3) -0.002(3) -0.003(3)
C4 0.018(4) 0.009(3) 0.023(4) -0.001(3) -0.003(3) 0.004(3)
O1 0.012(3) 0.014(3) 0.045(4) 0.010(2) 0.008(2) 0.007(2)
O2 0.014(3) 0.016(3) 0.040(3) 0.011(2) 0.010(2) 0.006(2)
O3 0.011(3) 0.012(3) 0.048(4) 0.008(2) 0.006(2) 0.005(2)
O4 0.015(3) 0.013(3) 0.046(4) 0.006(2) 0.009(3) 0.006(2)
C5 0.027(4) 0.003(3) 0.017(4) 0.003(3) 0.004(3) 0.006(3)
C6 0.012(4) 0.010(3) 0.035(5) 0.005(3) 0.004(3) 0.005(3)
O5 0.013(3) 0.019(3) 0.035(3) 0.006(2) 0.006(2) 0.008(2)
O6 0.018(3) 0.013(3) 0.025(3) 0.008(2) 0.001(2) 0.004(2)

loop_
_atom_site_label
_atom_site_type_symbol
_atom_site_fract_x
_atom_site_fract_y
_atom_site_fract_z
_atom_site_U_iso_or_equiv
_atom_site_thermal_displace_type
_atom_site_occupancy
_atom_site_calc_flag
_atom_site_refinement_flags
Cu1 Cu 0.2625(2) 0.55171(11) 0.39759(11) 0.0198(3) Uani 1 d .
Cu2 Cu 0.5213(2) 0.08856(12) 0.15832(13) 0.0269(3) Uani 1 d .
Cu3A Cu -0.0630(4) -0.0445(2) 0.2688(2) 0.0171(7) Uani 0.505(5) d P
Cu3B Cu -0.1121(4) -0.0638(2) 0.1400(3) 0.0274(9) Uani 0.496(5) d P
C1 C 0.3923(15) 0.7492(9) 0.1728(8) 0.017(2) Uani 1 d .
C2 C 0.1845(15) 0.5902(9) 0.1827(8) 0.018(2) Uani 1 d .
H2 H 0.0053(15) 0.5911(9) 0.1913(8) 0.022 Uiso 1 calc R
C3 C 0.2562(15) 0.4441(9) 0.1790(8) 0.016(2) Uani 1 d .
H3 H 0.4400(15) 0.4454(9) 0.1877(8) 0.019 Uiso 1 calc R
C4 C 0.0410(16) 0.2835(9) 0.1612(8) 0.017(2) Uani 1 d .
O1 O 0.3041(11) 0.8784(6) 0.1866(6) 0.0222(12) Uani 1 d .
O2 O 0.6327(11) 0.7475(6) 0.1605(6) 0.0218(12) Uani 1 d .
O3 O -0.2026(10) 0.2839(6) 0.1539(6) 0.0229(13) Uani 1 d .
O4 O 0.1215(11) 0.1499(6) 0.1586(7) 0.0242(13) Uani 1 d .
C5 C 0.0631(16) 0.2391(8) 0.5022(8) 0.015(2) Uani 1 d .
C6 C 0.1029(15) 0.0703(9) 0.5000(9) 0.019(2) Uani 1 d .
H6 H 0.2793(15) 0.0595(9) 0.4986(9) 0.022 Uiso 1 calc R
O5 O -0.1821(11) 0.2487(6) 0.4941(6) 0.0213(12) Uani 1 d .
O6 O 0.2688(11) 0.3613(6) 0.5090(6) 0.0187(11) Uani 1 d .

loop_
_atom_type_symbol
_atom_type_description
_atom_type_scat_dispersion_real
_atom_type_scat_dispersion_imag
_atom_type_scat_source
C C 0.0033 0.0016 'International Tables Vol C Tables 4.2.6.8 and 6.1.1.4'
H H 0.0000 0.0000 'International Tables Vol C Tables 4.2.6.8 and 6.1.1.4'
O O 0.0106 0.0060 'International Tables Vol C Tables 4.2.6.8 and 6.1.1.4'
Cu Cu 0.3201 1.2651 'International Tables Vol C Tables 4.2.6.8 and 6.1.1.4'

loop_
_geom_angle_atom_site_label_1
_geom_angle_atom_site_label_2
_geom_angle_atom_site_label_3
_geom_angle
_geom_angle_site_symmetry_1
_geom_angle_site_symmetry_3
O5 Cu1 O6 117.9(2) 2_566 .
O5 Cu1 C2 98.9(3) 2_566 .
O6 Cu1 C2 139.3(2) . .
O5 Cu1 C3 138.0(3) 2_566 .
O6 Cu1 C3 102.2(2) . .
C2 Cu1 C3 39.1(3) . .
O5 Cu1 O6 95.0(2) 2_566 2_666
O6 Cu1 O6 83.5(2) . 2_666
C2 Cu1 O6 111.6(3) . 2_666
C3 Cu1 O6 102.0(2) . 2_666
O3 Cu2 O1 167.7(2) 1_655 1_545
O3 Cu2 O4 108.9(2) 1_655 .
O1 Cu2 O4 81.7(2) 1_545 .
O3 Cu2 Cu3B 86.8(2) 1_655 1_655
O1 Cu2 Cu3B 83.2(2) 1_545 1_655
O4 Cu2 Cu3B 163.9(2) . 1_655
O3 Cu2 Cu3A 87.7(2) 1_655 1_655
O1 Cu2 Cu3A 80.3(2) 1_545 1_655
O4 Cu2 Cu3A 154.1(2) . 1_655
Cu3B Cu2 Cu3A 24.24(6) 1_655 1_655
O3 Cu2 Cu2 99.0(2) 1_655 2_655
O1 Cu2 Cu2 84.1(2) 1_545 2_655
O4 Cu2 Cu2 103.4(2) . 2_655
Cu3B Cu2 Cu2 69.35(7) 1_655 2_655
Cu3A Cu2 Cu2 93.07(6) 1_655 2_655
Cu3B Cu3A O2 62.4(2) . 1_445
Cu3B Cu3A O4 61.4(2) . .
O2 Cu3A O4 123.2(2) 1_445 .
Cu3B Cu3A C6 161.3(3) . .
O2 Cu3A C6 135.8(3) 1_445 .
O4 Cu3A C6 100.0(3) . .
Cu3B Cu3A C6 160.6(3) . 2_556
O2 Cu3A C6 98.9(3) 1_445 2_556
O4 Cu3A C6 135.8(3) . 2_556
C6 Cu3A C6 36.9(4) . 2_556
Cu3B Cu3A O1 75.7(2) . 1_545
O2 Cu3A O1 97.9(2) 1_445 1_545
O4 Cu3A O1 75.8(2) . 1_545
C6 Cu3A O1 101.8(2) . 1_545
C6 Cu3A O1 114.1(3) 2_556 1_545
Cu3B Cu3A Cu2 64.97(13) . 1_455
O2 Cu3A Cu2 77.0(2) 1_445 1_455
O4 Cu3A Cu2 73.02(15) . 1_455
C6 Cu3A Cu2 110.6(2) . 1_455
C6 Cu3A Cu2 107.9(2) 2_556 1_455
O1 Cu3A Cu2 138.0(2) 1_545 1_455
Cu3A Cu3B O2 83.9(2) . 1_445
Cu3A Cu3B O4 85.9(2) . .
O2 Cu3B O4 166.8(3) 1_445 .
Cu3A Cu3B O1 75.4(2) . 1_545
O2 Cu3B O1 104.9(2) 1_445 1_545
O4 Cu3B O1 80.6(2) . 1_545
Cu3A Cu3B Cu2 90.80(15) . 1_455
O2 Cu3B Cu2 88.1(2) 1_445 1_455
O4 Cu3B Cu2 83.6(2) . 1_455
O1 Cu3B Cu2 159.7(2) 1_545 1_455
O2 C1 O1 125.7(7) . .
O2 C1 C2 119.4(6) . .
O1 C1 C2 114.7(6) . .
C3 C2 C1 120.9(7) . .
C3 C2 Cu1 71.2(4) . .
C1 C2 Cu1 106.2(5) . .
C2 C3 C4 120.2(7) . .
C2 C3 Cu1 69.7(4) . .
C4 C3 Cu1 102.5(5) . .
O3 C4 O4 123.4(7) . .
O3 C4 C3 119.3(6) . .
O4 C4 C3 117.3(7) . .
C1 O1 Cu2 121.6(5) . 1_565
C1 O1 Cu3A 137.8(5) . 1_565
Cu2 O1 Cu3A 100.1(2) 1_565 1_565
C1 O1 Cu3B 136.9(5) . 1_565
Cu2 O1 Cu3B 95.8(2) 1_565 1_565
Cu3A O1 Cu3B 28.86(9) 1_565 1_565
C1 O2 Cu3B 120.8(5) . 1_665
C1 O2 Cu3A 116.3(5) . 1_665
Cu3B O2 Cu3A 33.72(13) 1_665 1_665
C4 O3 Cu2 121.0(5) . 1_455
C4 O4 Cu3B 124.5(5) . .
C4 O4 Cu3A 121.9(5) . .
Cu3B O4 Cu3A 32.71(12) . .
C4 O4 Cu2 135.8(5) . .
Cu3B O4 Cu2 99.6(2) . .
Cu3A O4 Cu2 96.2(2) . .
O6 C5 O5 124.3(6) . .
O6 C5 C6 119.2(7) . .
O5 C5 C6 116.5(6) . .
C6 C6 C5 124.5(9) 2_556 .
C6 C6 Cu3A 72.1(6) 2_556 .
C5 C6 Cu3A 100.9(5) . .
C6 C6 Cu3A 71.0(6) 2_556 2_556
C5 C6 Cu3A 99.8(5) . 2_556
Cu3A C6 Cu3A 143.1(4) . 2_556
C5 O5 Cu1 120.2(5) . 2_566
C5 O6 Cu1 123.3(5) . .
C5 O6 Cu1 139.9(5) . 2_666
Cu1 O6 Cu1 96.5(2) . 2_666

loop_
_geom_bond_atom_site_label_1
_geom_bond_atom_site_label_2
_geom_bond_distance
_geom_bond_site_symmetry_2
Cu1 O5 1.987(5) 2_566
Cu1 O6 2.027(5) .
Cu1 C2 2.039(8) .
Cu1 C3 2.057(7) .
Cu1 O6 2.335(5) 2_666
Cu2 O3 1.887(5) 1_655
Cu2 O1 1.909(5) 1_545
Cu2 O4 2.231(5) .
Cu2 Cu3B 2.535(2) 1_655
Cu2 Cu3A 2.798(2) 1_655
Cu2 Cu2 3.005(2) 2_655
Cu3A Cu3B 1.149(3) .
Cu3A O2 2.058(6) 1_445
Cu3A O4 2.120(6) .
Cu3A C6 2.160(8) .
Cu3A C6 2.173(8) 2_556
Cu3A O1 2.303(5) 1_545
Cu3A Cu2 2.798(2) 1_455
Cu3B O2 1.833(6) 1_445
Cu3B O4 1.866(5) .
Cu3B O1 2.306(5) 1_545
Cu3B Cu2 2.535(2) 1_455
C1 O2 1.249(9) .
C1 O1 1.278(8) .
C1 C2 1.507(10) .
C2 C3 1.370(10) .
C3 C4 1.487(10) .
C4 O3 1.240(9) .
C4 O4 1.294(8) .
O1 Cu2 1.909(5) 1_565
O1 Cu3A 2.303(5) 1_565
O1 Cu3B 2.306(5) 1_565
O2 Cu3B 1.833(6) 1_665
O2 Cu3A 2.058(6) 1_665
O3 Cu2 1.887(5) 1_455
C5 O6 1.260(9) .
C5 O5 1.270(9) .
C5 C6 1.488(9) .
C6 C6 1.371(14) 2_556
C6 Cu3A 2.173(8) 2_556
O5 Cu1 1.987(5) 2_566
O6 Cu1 2.335(5) 2_666
